data_7118313
loop_
_publ_author_name
'Zhang, Jiangwei'
'Li, Qi'
'Zeng, Mengyan'
'Huang, Yichao'
'Zhang, Jin'
'Hao, Jian'
'Wei, Yongge'

_publ_section_title
;
 The proton-controlled synthesis of unprecedented diol functionalized
 Anderson-type POMs.
;
_journal_issue 11
_journal_name_full 'Chemical communications (Cambridge, England)'
_journal_page_first 2378
_journal_page_last 2381
_journal_paper_doi 10.1039/c5cc10071b
_journal_volume 52
_journal_year 2016
_chemical_formula_moiety 'C5 H13 Cr Mo6 O25, 2(C16 H36 N), 3(C3 H7 N O), H2 O'
_chemical_formula_sum 'C46 H108 Cr Mo6 N5 O28'
_chemical_formula_weight 1807.00
_chemical_name_systematic
;
 ? 
;
_space_group_crystal_system triclinic
_space_group_IT_number 2
_space_group_name_Hall '-P 1'
_space_group_name_H-M_alt 'P -1'
_symmetry_space_group_name_Hall '-P 1'
_symmetry_space_group_name_H-M 'P -1'
_atom_sites_solution_hydrogens geom
_atom_sites_solution_primary direct
_atom_sites_solution_secondary difmap
_audit_creation_date 2015-03-24
_audit_creation_method
;
Olex2 1.2
(compiled 2014.03.20 svn.r2914 for OlexSys, GUI svn.r4816)
;
_audit_update_record
;
2015-03-25 deposited with the CCDC.
2015-12-16 downloaded from the CCDC.
;
_cell_angle_alpha 86.727(4)
_cell_angle_beta 83.692(4)
_cell_angle_gamma 62.304(6)
_cell_formula_units_Z 2
_cell_length_a 13.6865(8)
_cell_length_b 13.7366(8)
_cell_length_c 21.5248(9)
_cell_measurement_reflns_used 13961
_cell_measurement_temperature 293(2)
_cell_measurement_theta_max 0.688
_cell_measurement_theta_min 0.555
_cell_volume 3561.4(4)
_computing_molecular_graphics 'Olex2 (Dolomanov et al., 2009)'
_computing_publication_material 'Olex2 (Dolomanov et al., 2009)'
_computing_structure_refinement 'XL (Sheldrick, 2008)'
_computing_structure_solution 'SHELXS-97 (Sheldrick, 1990)'
_diffrn_ambient_temperature 293(2)
_diffrn_detector_area_resol_mean 16.0971
_diffrn_measured_fraction_theta_full 0.998
_diffrn_measured_fraction_theta_max 0.998
_diffrn_measurement_device_type 'Xcalibur, Eos, Gemini'
_diffrn_measurement_method '\w scans'
_diffrn_radiation_monochromator graphite
_diffrn_radiation_type MoK\a
_diffrn_radiation_wavelength 0.71073
_diffrn_reflns_av_R_equivalents 0.0258
_diffrn_reflns_av_unetI/netI 0.0382
_diffrn_reflns_limit_h_max 16
_diffrn_reflns_limit_h_min -16
_diffrn_reflns_limit_k_max 16
_diffrn_reflns_limit_k_min -12
_diffrn_reflns_limit_l_max 26
_diffrn_reflns_limit_l_min -26
_diffrn_reflns_number 30186
_diffrn_reflns_theta_full 26.00
_diffrn_reflns_theta_max 26.00
_diffrn_reflns_theta_min 2.97
_diffrn_source 'fine-focus sealed tube'
_exptl_absorpt_coefficient_mu 1.247
_exptl_absorpt_correction_T_max 0.7061
_exptl_absorpt_correction_T_min 0.5745
_exptl_absorpt_correction_type multi-scan
_exptl_crystal_colour pink
_exptl_crystal_density_diffrn 1.698
_exptl_crystal_density_method 'not measured'
_exptl_crystal_description block
_exptl_crystal_F_000 1854
_exptl_crystal_size_max 0.5
_exptl_crystal_size_mid 0.4
_exptl_crystal_size_min 0.3
_refine_diff_density_max 1.012
_refine_diff_density_min -0.951
_refine_diff_density_rms 0.098
_refine_ls_extinction_method none
_refine_ls_goodness_of_fit_ref 1.060
_refine_ls_hydrogen_treatment mixed
_refine_ls_matrix_type full
_refine_ls_number_parameters 819
_refine_ls_number_reflns 13961
_refine_ls_number_restraints 13
_refine_ls_restrained_S_all 1.061
_refine_ls_R_factor_all 0.0489
_refine_ls_R_factor_gt 0.0374
_refine_ls_shift/su_max 0.000
_refine_ls_shift/su_mean 0.000
_refine_ls_structure_factor_coef Fsqd
_refine_ls_weighting_details 'calc w=1/[\s^2^(Fo^2^)+(0.0211P)^2^+7.9358P] where P=(Fo^2^+2Fc^2^)/3'
_refine_ls_weighting_scheme calc
_refine_ls_wR_factor_gt 0.0755
_refine_ls_wR_factor_ref 0.0807
_reflns_number_gt 11643
_reflns_number_total 13961
_reflns_threshold_expression >2sigma(I)
_cod_data_source_file c5cc10071b2.cif
_cod_data_source_block compound4
_cod_depositor_comments 'Adding full bibliography for 7118311--7118316.cif.'
_cod_original_cell_volume 3561.3(3)
_cod_database_code 7118313
_audit_block_doi 10.5517/cc146zjv
_olex2_refinement_description
;
1. Others
 Fixed Uiso: H18A(0.021) H18B(0.021) H20A(0.025) H20B(0.025) H19A(0.023)
 H19B(0.023) H22A(0.028) H22B(0.028) H10A(0.024) H10B(0.024) H23A(0.035)
 H23B(0.035) H5A(0.034) H5B(0.034) H8A(0.03) H8B(0.03) H6A(0.022) H6B(0.022)
 H25(0.136) H3A(0.027) H3B(0.027) H15A(0.032) H15B(0.032) H24A(0.044)
 H24B(0.044) H7A(0.027) H7B(0.027) H14A(0.027) H14B(0.027) H21A(0.045)
 H21B(0.045) H21C(0.045) H2A(0.022) H2B(0.022) H1A(0.024) H1B(0.024) H55(0.044)
 H25A(0.072) H25B(0.072) H25C(0.072) H30A(0.036) H30B(0.036) H9A(0.053)
 H9B(0.053) H9C(0.053) H33A(0.063) H33B(0.063) H33C(0.063) H16A(0.053)
 H16B(0.053) H31A(0.033) H31B(0.033) H32A(0.037) H32B(0.037) H17A(0.075)
 H17B(0.075) H17C(0.075) H26A(0.059) H26B(0.059) H42A(0.031) H42B(0.031)
 H56A(0.075) H56B(0.075) H56C(0.075) H45A(0.031) H45B(0.031) H27A(0.09)
 H27B(0.09) H11A(0.035) H11B(0.035) H50(0.035) H51A(0.057) H51B(0.057)
 H51C(0.057) H52A(0.051) H52B(0.051) H52C(0.051) H47A(0.075) H47B(0.075)
 H47C(0.075) H13A(0.062) H13B(0.062) H13C(0.062) H12A(0.068) H12B(0.068)
 H44A(0.039) H44B(0.039) H44C(0.039) H46(0.063) H40A(0.031) H40B(0.031)
 H28A(0.126) H28B(0.126) H29A(0.154) H29B(0.154) H29C(0.154) H53A(0.094)
 H53B(0.094) H53C(0.094) H49A(0.105) H49B(0.105) H49C(0.105) H29D(0.105)
 H29E(0.105) H37A(0.055) H37B(0.055) H37C(0.055) H43A(0.044) H43B(0.044)
 H39A(0.044) H39B(0.044) H54A(0.094) H54B(0.094) H54C(0.094) H48A(0.105)
 H48B(0.105) H48C(0.105) H38A(0.044) H38B(0.044)
 Fixed X: H5(0.6236) H4(0.6161) H2(0.3572) H6(0.4355) H18A(0.9698)
 H18B(1.0192) H20A(0.998) H20B(1.0595) H19A(0.8359) H19B(0.8945) H22A(-0.0313)
 H22B(0.0169) H10A(0.803) H10B(0.7314) H23A(0.097) H23B(0.1471) H5A(0.4809)
 H5B(0.3817) H8A(0.9674) H8B(1.0853) H6A(0.8884) H6B(1.0002) H25(0.3657)
 H3A(0.598) H3B(0.4975) H15A(0.9709) H15B(0.9625) H24A(-0.0778) H24B(-0.0203)
 H7A(0.9117) H7B(1.0294) H14A(0.7855) H14B(0.7842) H21A(0.938) H21B(1.0019)
 H21C(0.8787) H2A(0.3236) H2B(0.3192) H1A(0.4831) H1B(0.5887) H55(0.4378)
 H25A(0.086) H25B(-0.0397) H25C(0.0342) H30A(-0.0161) H30B(0.0955) H9A(1.118)
 H9B(1.0902) H9C(0.9997) H33A(-0.0158) H33B(-0.1113) H33C(-0.1306) H16A(0.823)
 H16B(0.8218) H31A(-0.0388) H31B(0.0787) H32A(-0.0979) H32B(0.0186)
 H17A(0.9169) H17B(0.9974) H17C(1.0016) H26A(0.1999) H26B(0.1965) H42A(0.1944)
 H42B(0.2631) H56A(0.3119) H56B(0.2826) H56C(0.2068) H45A(0.2932) H45B(0.2382)
 H27A(0.0155) H27B(0.018) H11A(0.6673) H11B(0.7385) H50(0.4023) H51A(0.3387)
 H51B(0.3599) H51C(0.2447) H52A(0.314) H52B(0.4355) H52C(0.4104) H47A(0.1745)
 H47B(0.2803) H47C(0.2267) H13A(0.4992) H13B(0.464) H13C(0.5619) H12A(0.6374)
 H12B(0.5632) H44A(0.3322) H44B(0.3402) H44C(0.4478) H46(0.3777) H40A(0.4368)
 H40B(0.4286) H28A(0.0513) H28B(0.1642) H29A(0.2295) H29B(0.1146) H29C(0.189)
 H53A(0.269) H53B(0.3326) H53C(0.3985) H49A(0.3408) H49B(0.4462) H49C(0.4065)
 H37A(0.4917) H37B(0.5251) H37C(0.4562) H43A(0.3105) H43B(0.3773) H39A(0.2767)
 H39B(0.3575) H54A(0.2147) H54B(0.246) H54C(0.3169) H48A(0.2204) H48B(0.317)
 H48C(0.343) H38A(0.2364) H38B(0.1706)
 Fixed Y: H5(0.1186) H4(0.3283) H2(0.4315) H6(0.2983) H18A(-0.3391) H18B(-
 0.4256) H20A(-0.1981) H20B(-0.287) H19A(-0.2165) H19B(-0.3023) H22A(-0.026)
 H22B(-0.1098) H10A(-0.2942) H10B(-0.2666) H23A(-0.1547) H23B(-0.2389)
 H5A(0.1591) H5B(0.2703) H8A(-0.6292) H8B(-0.6593) H6A(-0.55) H6B(-0.5668)
 H25(0.0819) H3A(0.0243) H3B(0.0108) H15A(-0.4967) H15B(-0.5958) H24A(-0.1533)
 H24B(-0.2457) H7A(-0.4398) H7B(-0.471) H14A(-0.4804) H14B(-0.3811) H21A(-
 0.1679) H21B(-0.1125) H21C(-0.0788) H2A(0.1781) H2B(0.2943) H1A(0.3143)
 H1B(0.2104) H55(0.0834) H25A(-0.3667) H25B(-0.319) H25C(-0.2743) H30A(0.116)
 H30B(0.1031) H9A(-0.5684) H9B(-0.66) H9C(-0.5365) H33A(0.0909) H33B(0.212)
 H33C(0.1151) H16A(-0.5778) H16B(-0.4728) H31A(0.0201) H31B(-0.0069)
 H32A(0.2105) H32B(0.1811) H17A(-0.6194) H17B(-0.6868) H17C(-0.5825) H26A(-
 0.0684) H26B(0.0328) H42A(-0.1509) H42B(-0.1708) H56A(0.0272) H56B(0.0278)
 H56C(0.1267) H45A(-0.0159) H45B(-0.0135) H27A(0.041) H27B(0.1424) H11A(-
 0.3928) H11B(-0.4191) H50(0.5105) H51A(0.6932) H51B(0.6061) H51C(0.6631)
 H52A(0.4413) H52B(0.4129) H52C(0.3879) H47A(0.6186) H47B(0.525) H47C(0.4988)
 H13A(-0.3296) H13B(-0.2197) H13C(-0.3293) H12A(-0.2324) H12B(-0.2119) H44A(-
 0.1654) H44B(-0.2571) H44C(-0.2648) H46(0.5619) H40A(-0.1182) H40B(-0.2014)
 H28A(0.1551) H28B(0.1214) H29A(-0.0593) H29B(-0.0315) H29C(0.0166)
 H53A(0.2366) H53B(0.1151) H53C(0.1795) H49A(0.6931) H49B(0.6037) H49C(0.5756)
 H37A(-0.2226) H37B(-0.2298) H37C(-0.1148) H43A(-0.1677) H43B(-0.2668) H39A(-
 0.0425) H39B(-0.1347) H54A(0.275) H54B(0.236) H54C(0.2788) H48A(0.7471)
 H48B(0.7236) H48C(0.6966) H38A(-0.1978) H38B(-0.1493)
 Fixed Z: H5(0.1764) H4(0.1738) H2(0.3261) H6(0.138) H18A(0.239) H18B(0.1852)
 H20A(0.1764) H20B(0.1241) H19A(0.173) H19B(0.1188) H22A(0.3205) H22B(0.2654)
 H10A(0.2956) H10B(0.2392) H23A(0.3844) H23B(0.3289) H5A(0.4894) H5B(0.4719)
 H8A(0.3739) H8B(0.34) H6A(0.2791) H6B(0.2424) H25(0.4795) H3A(0.4125)
 H3B(0.3938) H15A(0.1134) H15B(0.1492) H24A(0.3787) H24B(0.3282) H7A(0.3523)
 H7B(0.3174) H14A(0.1927) H14B(0.1528) H21A(0.0526) H21B(0.0794) H21C(0.1049)
 H2A(0.3656) H2B(0.3635) H1A(0.3933) H1B(0.4129) H55(0.0808) H25A(0.401)
 H25B(0.4256) H25C(0.4517) H30A(0.2642) H30B(0.2291) H9A(0.4176) H9B(0.4482)
 H9C(0.4512) H33A(0.0542) H33B(0.06) H33C(0.0904) H16A(0.0896) H16B(0.0565)
 H31A(0.1874) H31B(0.1538) H32A(0.1667) H32B(0.1312) H17A(-0.0105) H17B(0.0401)
 H17C(0.0092) H26A(0.3542) H26B(0.3156) H42A(0.2103) H42B(0.2675) H56A(0.0684)
 H56B(0) H56C(0.0444) H45A(0.232) H45B(0.1711) H27A(0.3946) H27B(0.3584)
 H11A(0.2777) H11B(0.3347) H50(-0.1004) H51A(0.0167) H51B(0.0707) H51C(0.0431)
 H52A(0.0285) H52B(0.0401) H52C(-0.0248) H47A(0.5362) H47B(0.5633) H47C(0.51)
 H13A(0.3618) H13B(0.3969) H13C(0.4185) H12A(0.3637) H12B(0.3093) H44A(0.0944)
 H44B(0.1435) H44C(0.1051) H46(0.3953) H40A(0.158) H40B(0.2087) H28A(0.4583)
 H28B(0.4175) H29A(0.4514) H29B(0.4885) H29C(0.5103) H53A(-0.0584) H53B(-
 0.0822) H53C(-0.0716) H49A(0.5195) H49B(0.4817) H49C(0.5483) H37A(0.08)
 H37B(0.1481) H37C(0.1173) H43A(0.1142) H43B(0.1579) H39A(0.1911) H39B(0.2336)
 H54A(0.0223) H54B(-0.0474) H54C(-0.0162) H48A(0.5027) H48B(0.4499)
 H48C(0.5198) H38A(0.2636) H38B(0.2051)
;

loop_
_space_group_symop_id
_space_group_symop_operation_xyz
1 'x, y, z'
2 '-x, -y, -z'

loop_
_atom_site_label
_atom_site_type_symbol
_atom_site_fract_x
_atom_site_fract_y
_atom_site_fract_z
_atom_site_U_iso_or_equiv
_atom_site_adp_type
_atom_site_occupancy
_atom_site_symmetry_multiplicity
_atom_site_calc_flag
_atom_site_refinement_flags
_atom_site_disorder_assembly
_atom_site_disorder_group
Cr1 Cr 0.49153(5) 0.27519(4) 0.25118(2) 0.01128(11) Uani 1 1 d . . .
Mo2 Mo 0.72275(3) 0.06070(2) 0.289423(14) 0.01563(8) Uani 1 1 d . . .
Mo1 Mo 0.49953(3) 0.02960(2) 0.248899(14) 0.01541(7) Uani 1 1 d . . .
Mo4 Mo 0.47927(3) 0.52437(3) 0.246731(15) 0.01672(8) Uani 1 1 d . . .
Mo5 Mo 0.26727(3) 0.49661(2) 0.206223(14) 0.01505(7) Uani 1 1 d . . .
Mo3 Mo 0.70298(3) 0.31122(3) 0.291883(15) 0.01714(8) Uani 1 1 d . . .
Mo6 Mo 0.27123(3) 0.25100(2) 0.211882(14) 0.01512(7) Uani 1 1 d . . .
O13 O 0.5966(2) -0.0842(2) 0.20938(12) 0.0218(6) Uani 1 1 d . . .
O5 O 0.59493(19) 0.12403(18) 0.22053(11) 0.0139(5) Uani 1 1 d . . .
H5 H 0.6236 0.1186 0.1764 0.037(13) Uiso 1 1 calc R . .
O21 O 0.1788(2) 0.6100(2) 0.24843(12) 0.0211(6) Uani 1 1 d . . .
O14 O 0.4223(2) -0.0133(2) 0.30005(12) 0.0207(6) Uani 1 1 d . . .
O20 O 0.3867(2) 0.6367(2) 0.28945(12) 0.0232(6) Uani 1 1 d . . .
O16 O 0.7656(2) 0.0361(2) 0.36278(12) 0.0231(6) Uani 1 1 d . . .
O3 O 0.40205(19) 0.20448(18) 0.28827(10) 0.0124(5) Uani 1 1 d . . .
O4 O 0.5845(2) 0.34330(19) 0.21738(11) 0.0162(5) Uani 1 1 d . . .
H4 H 0.6161 0.3283 0.1738 0.044(14) Uiso 1 1 calc R . .
O2 O 0.38806(19) 0.42367(19) 0.28231(11) 0.0139(5) Uani 1 1 d . . .
H2 H 0.3572 0.4315 0.3261 0.052(15) Uiso 1 1 calc R . .
O7 O 0.5923(2) 0.02452(19) 0.32088(11) 0.0169(5) Uani 1 1 d . . .
O24 O 0.2149(2) 0.2743(2) 0.14268(12) 0.0277(7) Uani 1 1 d . . .
O1 O 0.58432(19) 0.22968(19) 0.32138(11) 0.0147(5) Uani 1 1 d . . .
O23 O 0.1984(2) 0.2006(2) 0.26131(12) 0.0239(6) Uani 1 1 d . . .
O6 O 0.3988(2) 0.31399(19) 0.18061(11) 0.0149(5) Uani 1 1 d . . .
H6 H 0.4355 0.2983 0.1380 0.042(13) Uiso 1 1 calc R . .
O15 O 0.8060(2) -0.0557(2) 0.24823(12) 0.0217(6) Uani 1 1 d . . .
O11 O 0.2150(2) 0.39369(19) 0.24460(11) 0.0159(5) Uani 1 1 d . . .
O10 O 0.3911(2) 0.5259(2) 0.18213(11) 0.0197(6) Uani 1 1 d . . .
O19 O 0.5655(2) 0.5644(2) 0.20189(13) 0.0243(6) Uani 1 1 d . . .
O12 O 0.4042(2) 0.10958(19) 0.18853(11) 0.0163(5) Uani 1 1 d . . .
O8 O 0.7702(2) 0.1612(2) 0.25571(11) 0.0181(5) Uani 1 1 d . . .
O22 O 0.2153(2) 0.5156(2) 0.13569(12) 0.0222(6) Uani 1 1 d . . .
O18 O 0.7841(2) 0.3571(2) 0.24724(13) 0.0271(6) Uani 1 1 d . . .
O9 O 0.5720(2) 0.4439(2) 0.31371(12) 0.0196(6) Uani 1 1 d . . .
O17 O 0.7562(2) 0.2764(2) 0.36234(12) 0.0267(6) Uani 1 1 d . . .
N1 N 0.8729(2) -0.4133(2) 0.22851(13) 0.0159(6) Uani 1 1 d . . .
C18 C 0.9512(3) -0.3664(3) 0.20389(17) 0.0174(8) Uani 1 1 d . . .
H18A H 0.9698 -0.3391 0.2390 0.021 Uiso 1 1 calc R . .
H18B H 1.0192 -0.4256 0.1852 0.021 Uiso 1 1 calc R . .
N2 N 0.1139(3) -0.0371(3) 0.27744(15) 0.0245(7) Uani 1 1 d DU . .
C20 C 0.9881(3) -0.2281(3) 0.13920(17) 0.0206(8) Uani 1 1 d . . .
H20A H 0.9980 -0.1981 0.1764 0.025 Uiso 1 1 calc R . .
H20B H 1.0595 -0.2870 0.1241 0.025 Uiso 1 1 calc R . .
C19 C 0.9065(3) -0.2745(3) 0.15609(17) 0.0188(8) Uani 1 1 d . . .
H19A H 0.8359 -0.2165 0.1730 0.023 Uiso 1 1 calc R . .
H19B H 0.8945 -0.3023 0.1188 0.023 Uiso 1 1 calc R . .
C22 C 0.0363(3) -0.0847(3) 0.30114(18) 0.0231(9) Uani 1 1 d . A .
H22A H -0.0313 -0.0260 0.3205 0.028 Uiso 1 1 calc R . .
H22B H 0.0169 -0.1098 0.2654 0.028 Uiso 1 1 calc R . .
C10 C 0.7746(3) -0.3251(3) 0.26722(17) 0.0200(8) Uani 1 1 d . . .
H10A H 0.8030 -0.2942 0.2956 0.024 Uiso 1 1 calc R . .
H10B H 0.7314 -0.2666 0.2392 0.024 Uiso 1 1 calc R . .
C23 C 0.0798(4) -0.1785(3) 0.34734(18) 0.0288(10) Uani 1 1 d . . .
H23A H 0.0970 -0.1547 0.3844 0.035 Uiso 1 1 calc R A .
H23B H 0.1471 -0.2389 0.3289 0.035 Uiso 1 1 calc R . .
C5 C 0.4185(4) 0.1917(4) 0.46430(17) 0.0283(9) Uani 1 1 d D . .
H5A H 0.4809 0.1591 0.4894 0.034 Uiso 1 1 calc R . .
H5B H 0.3817 0.2703 0.4719 0.034 Uiso 1 1 calc R . .
C8 C 1.0229(3) -0.6038(3) 0.36509(17) 0.0246(9) Uani 1 1 d . . .
H8A H 0.9674 -0.6292 0.3739 0.030 Uiso 1 1 calc R . .
H8B H 1.0853 -0.6593 0.3400 0.030 Uiso 1 1 calc R . .
C6 C 0.9357(3) -0.5154(3) 0.26798(17) 0.0184(8) Uani 1 1 d . . .
H6A H 0.8884 -0.5500 0.2791 0.022 Uiso 1 1 calc R . .
H6B H 1.0002 -0.5668 0.2424 0.022 Uiso 1 1 calc R . .
O25 O 0.3382(4) 0.1473(4) 0.4881(2) 0.0907(15) Uani 1 1 d D . .
H25 H 0.3657 0.0819 0.4795 0.136 Uiso 1 1 calc R . .
C4 C 0.4650(3) 0.1732(3) 0.39459(17) 0.0202(8) Uani 1 1 d . . .
C3 C 0.5407(3) 0.0501(3) 0.38399(16) 0.0224(8) Uani 1 1 d . . .
H3A H 0.5980 0.0243 0.4125 0.027 Uiso 1 1 calc R . .
H3B H 0.4975 0.0108 0.3938 0.027 Uiso 1 1 calc R . .
C15 C 0.9204(4) -0.5260(3) 0.12871(18) 0.0267(9) Uani 1 1 d . . .
H15A H 0.9709 -0.4967 0.1134 0.032 Uiso 1 1 calc R . .
H15B H 0.9625 -0.5958 0.1492 0.032 Uiso 1 1 calc R . .
C24 C -0.0086(4) -0.2165(4) 0.3651(2) 0.0363(11) Uani 1 1 d . A .
H24A H -0.0778 -0.1533 0.3787 0.044 Uiso 1 1 calc R . .
H24B H -0.0203 -0.2457 0.3282 0.044 Uiso 1 1 calc R . .
C7 C 0.9739(3) -0.4960(3) 0.32759(17) 0.0224(8) Uani 1 1 d . . .
H7A H 0.9117 -0.4398 0.3523 0.027 Uiso 1 1 calc R . .
H7B H 1.0294 -0.4710 0.3174 0.027 Uiso 1 1 calc R . .
C14 C 0.8312(3) -0.4469(3) 0.17517(17) 0.0224(8) Uani 1 1 d . . .
H14A H 0.7855 -0.4804 0.1927 0.027 Uiso 1 1 calc R . .
H14B H 0.7842 -0.3811 0.1528 0.027 Uiso 1 1 calc R . .
C21 C 0.9480(4) -0.1386(3) 0.08946(19) 0.0299(10) Uani 1 1 d . . .
H21A H 0.9380 -0.1679 0.0526 0.045 Uiso 1 1 calc R . .
H21B H 1.0019 -0.1125 0.0794 0.045 Uiso 1 1 calc R . .
H21C H 0.8787 -0.0788 0.1049 0.045 Uiso 1 1 calc R . .
C2 C 0.3667(3) 0.2171(3) 0.35450(16) 0.0182(8) Uani 1 1 d . . .
H2A H 0.3236 0.1781 0.3656 0.022 Uiso 1 1 calc R . .
H2B H 0.3192 0.2943 0.3635 0.022 Uiso 1 1 calc R . .
C1 C 0.5321(3) 0.2375(3) 0.38386(16) 0.0197(8) Uani 1 1 d . . .
H1A H 0.4831 0.3143 0.3933 0.024 Uiso 1 1 calc R . .
H1B H 0.5887 0.2104 0.4129 0.024 Uiso 1 1 calc R . .
C55 C 0.4237(4) 0.1260(4) 0.0445(2) 0.0370(11) Uani 1 1 d . A .
H55 H 0.4378 0.0834 0.0808 0.044 Uiso 1 1 calc R . .
C25 C 0.0206(5) -0.3017(4) 0.4153(2) 0.0480(13) Uani 1 1 d . . .
H25A H 0.0860 -0.3667 0.4010 0.072 Uiso 1 1 calc R A .
H25B H -0.0397 -0.3190 0.4256 0.072 Uiso 1 1 calc R . .
H25C H 0.0342 -0.2743 0.4517 0.072 Uiso 1 1 calc R . .
C30 C 0.0497(4) 0.0664(3) 0.23864(19) 0.0298(10) Uani 1 1 d . A .
H30A H -0.0161 0.1160 0.2642 0.036 Uiso 1 1 calc R . .
H30B H 0.0955 0.1031 0.2291 0.036 Uiso 1 1 calc R . .
C9 C 1.0612(4) -0.5910(4) 0.42613(19) 0.0356(11) Uani 1 1 d . . .
H9A H 1.1180 -0.5684 0.4176 0.053 Uiso 1 1 calc R . .
H9B H 1.0902 -0.6600 0.4482 0.053 Uiso 1 1 calc R . .
H9C H 0.9997 -0.5365 0.4512 0.053 Uiso 1 1 calc R . .
C33 C -0.0773(4) 0.1421(4) 0.0809(2) 0.0420(12) Uani 1 1 d . . .
H33A H -0.0158 0.0909 0.0542 0.063 Uiso 1 1 calc R . .
H33B H -0.1113 0.2120 0.0600 0.063 Uiso 1 1 calc R . .
H33C H -0.1306 0.1151 0.0904 0.063 Uiso 1 1 calc R . .
N5 N 0.3469(4) 0.1265(3) 0.0116(2) 0.0480(11) Uani 1 1 d . . .
C16 C 0.8692(4) -0.5437(4) 0.0743(2) 0.0438(13) Uani 1 1 d . . .
H16A H 0.8230 -0.5778 0.0896 0.053 Uiso 1 1 calc R . .
H16B H 0.8218 -0.4728 0.0565 0.053 Uiso 1 1 calc R . .
C31 C 0.0148(4) 0.0478(3) 0.17840(18) 0.0273(9) Uani 1 1 d . . .
H31A H -0.0388 0.0201 0.1874 0.033 Uiso 1 1 calc R A .
H31B H 0.0787 -0.0069 0.1538 0.033 Uiso 1 1 calc R . .
C32 C -0.0363(4) 0.1553(3) 0.14111(19) 0.0309(10) Uani 1 1 d . A .
H32A H -0.0979 0.2105 0.1667 0.037 Uiso 1 1 calc R . .
H32B H 0.0186 0.1811 0.1312 0.037 Uiso 1 1 calc R . .
C17 C 0.9540(5) -0.6145(4) 0.0237(2) 0.0501(14) Uani 1 1 d . . .
H17A H 0.9169 -0.6194 -0.0105 0.075 Uiso 1 1 calc R . .
H17B H 0.9974 -0.6868 0.0401 0.075 Uiso 1 1 calc R . .
H17C H 1.0016 -0.5825 0.0092 0.075 Uiso 1 1 calc R . .
C26 C 0.1520(5) -0.0025(5) 0.3322(2) 0.0488(15) Uani 1 1 d . A .
H26A H 0.1999 -0.0684 0.3542 0.059 Uiso 1 1 calc R . .
H26B H 0.1965 0.0328 0.3156 0.059 Uiso 1 1 calc R . .
C42 C 0.2151(7) -0.1147(7) 0.2399(4) 0.0257(9) Uani 0.617(4) 1 d PDU A 1
H42A H 0.1944 -0.1509 0.2103 0.031 Uiso 0.617(4) 1 calc PR A 1
H42B H 0.2631 -0.1708 0.2675 0.031 Uiso 0.617(4) 1 calc PR A 1
O26 O 0.4776(4) 0.1756(4) 0.0321(3) 0.0944(18) Uani 1 1 d . . .
C56 C 0.2817(5) 0.0726(4) 0.0328(2) 0.0497(13) Uani 1 1 d . A .
H56A H 0.3119 0.0272 0.0684 0.075 Uiso 1 1 calc R . .
H56B H 0.2826 0.0278 0.0000 0.075 Uiso 1 1 calc R . .
H56C H 0.2068 0.1267 0.0444 0.075 Uiso 1 1 calc R . .
C45 C 0.2801(4) -0.0606(5) 0.2040(3) 0.0257(9) Uani 0.617(4) 1 d PD A 1
H45A H 0.2932 -0.0159 0.2320 0.031 Uiso 0.617(4) 1 calc PR A 1
H45B H 0.2382 -0.0135 0.1711 0.031 Uiso 0.617(4) 1 calc PR A 1
C27 C 0.0631(6) 0.0735(5) 0.3790(2) 0.075(2) Uani 1 1 d . . .
H27A H 0.0155 0.0410 0.3946 0.090 Uiso 1 1 calc R A .
H27B H 0.0180 0.1424 0.3584 0.090 Uiso 1 1 calc R . .
O28 O 0.3034(2) 0.4809(2) 0.40205(12) 0.0265(6) Uani 1 1 d . . .
O27 O 0.3584(2) 0.6606(2) -0.09496(13) 0.0310(7) Uani 1 1 d . . .
O29 O 0.6474(3) 0.1318(3) 0.09925(15) 0.0456(9) Uani 1 1 d D . .
N4 N 0.3631(3) 0.5477(3) -0.01277(15) 0.0279(8) Uani 1 1 d . . .
C11 C 0.6975(3) -0.3623(4) 0.30523(19) 0.0293(9) Uani 1 1 d . . .
H11A H 0.6673 -0.3928 0.2777 0.035 Uiso 1 1 calc R . .
H11B H 0.7385 -0.4191 0.3347 0.035 Uiso 1 1 calc R . .
N3 N 0.3103(4) 0.5779(4) 0.48108(19) 0.0583(14) Uani 1 1 d . . .
C50 C 0.3769(3) 0.5687(4) -0.07268(19) 0.0288(9) Uani 1 1 d . . .
H50 H 0.4023 0.5105 -0.1004 0.035 Uiso 1 1 calc R . .
C51 C 0.3232(4) 0.6350(4) 0.0334(2) 0.0377(11) Uani 1 1 d . . .
H51A H 0.3387 0.6932 0.0167 0.057 Uiso 1 1 calc R . .
H51B H 0.3599 0.6061 0.0707 0.057 Uiso 1 1 calc R . .
H51C H 0.2447 0.6631 0.0431 0.057 Uiso 1 1 calc R . .
C52 C 0.3824(4) 0.4380(4) 0.0097(2) 0.0337(10) Uani 1 1 d . . .
H52A H 0.3140 0.4413 0.0285 0.051 Uiso 1 1 calc R . .
H52B H 0.4355 0.4129 0.0401 0.051 Uiso 1 1 calc R . .
H52C H 0.4104 0.3879 -0.0248 0.051 Uiso 1 1 calc R . .
C47 C 0.2426(5) 0.5531(5) 0.5262(2) 0.0497(14) Uani 1 1 d . A .
H47A H 0.1745 0.6186 0.5362 0.075 Uiso 1 1 calc R . .
H47B H 0.2803 0.5250 0.5633 0.075 Uiso 1 1 calc R . .
H47C H 0.2267 0.4988 0.5100 0.075 Uiso 1 1 calc R . .
C13 C 0.5255(4) -0.2881(4) 0.3831(2) 0.0412(12) Uani 1 1 d . . .
H13A H 0.4992 -0.3296 0.3618 0.062 Uiso 1 1 calc R . .
H13B H 0.4640 -0.2197 0.3969 0.062 Uiso 1 1 calc R . .
H13C H 0.5619 -0.3293 0.4185 0.062 Uiso 1 1 calc R . .
C12 C 0.6047(4) -0.2658(4) 0.3399(3) 0.0568(16) Uani 1 1 d . . .
H12A H 0.6374 -0.2324 0.3637 0.068 Uiso 1 1 calc R . .
H12B H 0.5632 -0.2119 0.3093 0.068 Uiso 1 1 calc R . .
C44 C 0.3764(6) -0.2156(6) 0.1250(3) 0.0257(9) Uani 0.617(4) 1 d PD A 1
H44A H 0.3322 -0.1654 0.0944 0.039 Uiso 0.617(4) 1 calc PR A 1
H44B H 0.3402 -0.2571 0.1435 0.039 Uiso 0.617(4) 1 calc PR A 1
H44C H 0.4478 -0.2648 0.1051 0.039 Uiso 0.617(4) 1 calc PR A 1
C46 C 0.3337(5) 0.5400(5) 0.4225(2) 0.0523(15) Uani 1 1 d . A .
H46 H 0.3777 0.5619 0.3953 0.063 Uiso 1 1 calc R . .
C40 C 0.3907(4) -0.1511(5) 0.1757(3) 0.0257(9) Uani 0.617(4) 1 d PD A 1
H40A H 0.4368 -0.1182 0.1580 0.031 Uiso 0.617(4) 1 calc PR A 1
H40B H 0.4286 -0.2014 0.2087 0.031 Uiso 0.617(4) 1 calc PR A 1
C28 C 0.1105(8) 0.0964(7) 0.4334(3) 0.105(3) Uani 1 1 d . A .
H28A H 0.0513 0.1551 0.4583 0.126 Uiso 1 1 calc R . .
H28B H 0.1642 0.1214 0.4175 0.126 Uiso 1 1 calc R . .
C29 C 0.1660(7) -0.0036(7) 0.4747(3) 0.103(3) Uani 1 1 d . . .
H29A H 0.2295 -0.0593 0.4514 0.154 Uiso 1 1 calc R A .
H29B H 0.1146 -0.0315 0.4885 0.154 Uiso 1 1 calc R . .
H29C H 0.1890 0.0166 0.5103 0.154 Uiso 1 1 calc R . .
C53 C 0.3357(8) 0.1684(9) -0.0566(4) 0.063(2) Uani 0.617(4) 1 d P A 1
H53A H 0.2690 0.2366 -0.0584 0.094 Uiso 0.617(4) 1 calc PR A 1
H53B H 0.3326 0.1151 -0.0822 0.094 Uiso 0.617(4) 1 calc PR A 1
H53C H 0.3985 0.1795 -0.0716 0.094 Uiso 0.617(4) 1 calc PR A 1
C49 C 0.3826(10) 0.6161(10) 0.5103(4) 0.070(3) Uani 0.617(4) 1 d P A 1
H49A H 0.3408 0.6931 0.5195 0.105 Uiso 0.617(4) 1 calc PR A 1
H49B H 0.4462 0.6037 0.4817 0.105 Uiso 0.617(4) 1 calc PR A 1
H49C H 0.4065 0.5756 0.5483 0.105 Uiso 0.617(4) 1 calc PR A 1
H29D H 0.585(3) 0.154(5) 0.085(3) 0.105 Uiso 1 1 d D . .
H29E H 0.662(5) 0.186(3) 0.095(3) 0.105 Uiso 1 1 d D . .
C37 C 0.4685(8) -0.1895(10) 0.1206(5) 0.0367(16) Uani 0.383(4) 1 d PD A 2
H37A H 0.4917 -0.2226 0.0800 0.055 Uiso 0.383(4) 1 calc PR A 2
H37B H 0.5251 -0.2298 0.1481 0.055 Uiso 0.383(4) 1 calc PR A 2
H37C H 0.4562 -0.1148 0.1173 0.055 Uiso 0.383(4) 1 calc PR A 2
C43 C 0.3610(8) -0.1917(11) 0.1467(5) 0.0367(16) Uani 0.383(4) 1 d PD A 2
H43A H 0.3105 -0.1677 0.1142 0.044 Uiso 0.383(4) 1 calc PR A 2
H43B H 0.3773 -0.2668 0.1579 0.044 Uiso 0.383(4) 1 calc PR A 2
C39 C 0.3034(9) -0.1187(10) 0.2040(5) 0.0367(16) Uani 0.383(4) 1 d PD A 2
H39A H 0.2767 -0.0425 0.1911 0.044 Uiso 0.383(4) 1 calc PR A 2
H39B H 0.3575 -0.1347 0.2336 0.044 Uiso 0.383(4) 1 calc PR A 2
C54 C 0.2749(13) 0.2388(14) -0.0092(7) 0.063(2) Uani 0.383(4) 1 d P A 2
H54A H 0.2147 0.2750 0.0223 0.094 Uiso 0.383(4) 1 calc PR A 2
H54B H 0.2460 0.2360 -0.0474 0.094 Uiso 0.383(4) 1 calc PR A 2
H54C H 0.3169 0.2788 -0.0162 0.094 Uiso 0.383(4) 1 calc PR A 2
C48 C 0.2963(16) 0.6982(16) 0.4892(7) 0.070(3) Uani 0.383(4) 1 d P A 2
H48A H 0.2204 0.7471 0.5027 0.105 Uiso 0.383(4) 1 calc PR A 2
H48B H 0.3170 0.7236 0.4499 0.105 Uiso 0.383(4) 1 calc PR A 2
H48C H 0.3430 0.6966 0.5198 0.105 Uiso 0.383(4) 1 calc PR A 2
C38 C 0.2061(10) -0.1333(12) 0.2369(7) 0.0367(16) Uani 0.383(4) 1 d PDU A 2
H38A H 0.2364 -0.1978 0.2636 0.044 Uiso 0.383(4) 1 calc PR A 2
H38B H 0.1706 -0.1493 0.2051 0.044 Uiso 0.383(4) 1 calc PR A 2

loop_
_atom_site_aniso_label
_atom_site_aniso_U_11
_atom_site_aniso_U_22
_atom_site_aniso_U_33
_atom_site_aniso_U_23
_atom_site_aniso_U_13
_atom_site_aniso_U_12
Cr1 0.0089(3) 0.0110(3) 0.0131(3) -0.0005(2) -0.0012(2) -0.0039(2)
Mo2 0.01136(16) 0.01260(15) 0.01945(16) -0.00164(12) -0.00425(12) -0.00186(12)
Mo1 0.01403(17) 0.01188(15) 0.01957(16) -0.00116(12) -0.00211(12) -0.00513(13)
Mo4 0.01401(17) 0.01279(16) 0.02348(17) -0.00055(13) -0.00093(13) -0.00643(13)
Mo5 0.01120(16) 0.01270(15) 0.01871(16) 0.00012(12) -0.00268(12) -0.00314(12)
Mo3 0.01178(16) 0.01628(16) 0.02387(17) -0.00367(13) -0.00323(13) -0.00621(13)
Mo6 0.01109(16) 0.01471(16) 0.01937(16) -0.00372(12) -0.00234(12) -0.00523(13)
O13 0.0217(15) 0.0133(13) 0.0295(15) -0.0031(11) -0.0063(12) -0.0061(11)
O5 0.0131(13) 0.0131(12) 0.0146(12) -0.0021(10) -0.0002(10) -0.0052(10)
O21 0.0147(14) 0.0176(13) 0.0271(14) -0.0027(11) -0.0024(11) -0.0039(11)
O14 0.0206(15) 0.0190(14) 0.0240(14) 0.0021(11) -0.0030(11) -0.0104(12)
O20 0.0225(15) 0.0150(13) 0.0304(15) -0.0023(11) -0.0031(12) -0.0069(12)
O16 0.0179(15) 0.0201(14) 0.0251(14) -0.0010(11) -0.0068(11) -0.0024(11)
O3 0.0128(13) 0.0125(12) 0.0125(11) -0.0026(9) 0.0008(9) -0.0065(10)
O4 0.0134(13) 0.0159(13) 0.0187(13) 0.0000(10) -0.0019(10) -0.0063(11)
O2 0.0100(13) 0.0130(12) 0.0168(12) -0.0020(10) -0.0002(10) -0.0037(10)
O7 0.0158(14) 0.0153(13) 0.0160(12) 0.0007(10) -0.0011(10) -0.0045(11)
O24 0.0217(16) 0.0259(15) 0.0287(15) -0.0077(12) -0.0087(12) -0.0032(12)
O1 0.0129(13) 0.0149(12) 0.0145(12) -0.0028(10) -0.0025(10) -0.0044(10)
O23 0.0186(15) 0.0207(14) 0.0342(15) -0.0089(12) 0.0055(12) -0.0112(12)
O6 0.0138(13) 0.0154(13) 0.0140(12) 0.0012(10) -0.0010(10) -0.0057(10)
O15 0.0149(14) 0.0162(13) 0.0295(14) -0.0056(11) -0.0038(11) -0.0023(11)
O11 0.0120(13) 0.0153(13) 0.0198(13) -0.0014(10) -0.0013(10) -0.0057(10)
O10 0.0197(14) 0.0153(13) 0.0232(13) 0.0035(11) -0.0033(11) -0.0073(11)
O19 0.0198(15) 0.0207(14) 0.0346(15) 0.0021(12) -0.0031(12) -0.0113(12)
O12 0.0151(13) 0.0145(12) 0.0191(13) -0.0039(10) -0.0026(10) -0.0061(11)
O8 0.0109(13) 0.0171(13) 0.0247(13) -0.0074(11) -0.0007(10) -0.0045(11)
O22 0.0194(15) 0.0203(14) 0.0227(14) 0.0030(11) -0.0041(11) -0.0056(11)
O18 0.0164(15) 0.0224(15) 0.0442(17) -0.0066(13) 0.0031(12) -0.0110(12)
O9 0.0154(14) 0.0189(13) 0.0259(14) -0.0054(11) -0.0019(11) -0.0086(11)
O17 0.0182(15) 0.0254(15) 0.0322(15) -0.0092(12) -0.0099(12) -0.0039(12)
N1 0.0151(16) 0.0152(15) 0.0196(15) -0.0011(12) -0.0024(12) -0.0084(13)
C18 0.0129(19) 0.0176(19) 0.0238(19) -0.0026(15) -0.0016(15) -0.0085(15)
N2 0.0243(17) 0.0358(19) 0.0235(17) -0.0003(14) -0.0029(13) -0.0222(14)
C20 0.022(2) 0.0189(19) 0.0233(19) -0.0020(16) -0.0002(16) -0.0113(17)
C19 0.019(2) 0.0177(19) 0.0194(18) -0.0012(15) -0.0018(15) -0.0077(16)
C22 0.021(2) 0.028(2) 0.025(2) -0.0009(17) -0.0021(16) -0.0153(18)
C10 0.015(2) 0.0190(19) 0.0214(19) 0.0003(16) -0.0005(15) -0.0041(16)
C23 0.040(3) 0.029(2) 0.025(2) -0.0035(18) -0.0045(19) -0.021(2)
C5 0.032(2) 0.036(2) 0.0159(19) 0.0009(17) -0.0031(17) -0.015(2)
C8 0.022(2) 0.022(2) 0.023(2) 0.0028(17) 0.0043(16) -0.0053(17)
C6 0.0149(19) 0.0110(17) 0.027(2) 0.0013(15) -0.0022(15) -0.0037(15)
O25 0.099(4) 0.106(4) 0.078(3) 0.015(3) -0.004(3) -0.059(3)
C4 0.021(2) 0.020(2) 0.0170(18) -0.0019(15) -0.0022(15) -0.0077(16)
C3 0.023(2) 0.024(2) 0.0164(18) 0.0028(16) -0.0029(16) -0.0076(17)
C15 0.033(2) 0.025(2) 0.028(2) -0.0027(17) -0.0043(18) -0.0183(19)
C24 0.049(3) 0.036(3) 0.033(2) 0.005(2) -0.005(2) -0.027(2)
C7 0.023(2) 0.020(2) 0.0204(19) 0.0007(16) -0.0031(16) -0.0066(17)
C14 0.026(2) 0.024(2) 0.023(2) 0.0013(16) -0.0069(17) -0.0161(18)
C21 0.041(3) 0.026(2) 0.027(2) 0.0050(18) -0.0045(19) -0.020(2)
C2 0.018(2) 0.0202(19) 0.0161(18) -0.0004(15) 0.0006(15) -0.0085(16)
C1 0.017(2) 0.022(2) 0.0174(18) -0.0041(15) -0.0041(15) -0.0062(16)
C55 0.037(3) 0.027(2) 0.042(3) 0.000(2) -0.007(2) -0.010(2)
C25 0.061(4) 0.042(3) 0.042(3) 0.005(2) -0.006(3) -0.025(3)
C30 0.035(3) 0.024(2) 0.036(2) -0.0022(19) -0.0002(19) -0.019(2)
C9 0.036(3) 0.035(3) 0.028(2) 0.009(2) -0.005(2) -0.010(2)
C33 0.043(3) 0.033(3) 0.049(3) 0.016(2) -0.015(2) -0.016(2)
N5 0.038(3) 0.045(3) 0.062(3) 0.020(2) -0.017(2) -0.019(2)
C16 0.062(4) 0.041(3) 0.030(2) -0.005(2) -0.018(2) -0.022(3)
C31 0.028(2) 0.021(2) 0.029(2) 0.0005(17) 0.0002(18) -0.0086(18)
C32 0.035(3) 0.024(2) 0.032(2) 0.0059(18) 0.0041(19) -0.0134(19)
C17 0.093(5) 0.045(3) 0.027(2) -0.007(2) 0.002(3) -0.045(3)
C26 0.074(4) 0.079(4) 0.033(3) 0.009(3) -0.016(3) -0.067(4)
C42 0.0257(18) 0.030(2) 0.0242(18) 0.0045(14) -0.0037(13) -0.0153(14)
O26 0.073(3) 0.089(3) 0.156(5) 0.085(3) -0.073(3) -0.063(3)
C56 0.061(4) 0.053(3) 0.046(3) -0.003(3) -0.008(3) -0.034(3)
C45 0.0257(18) 0.030(2) 0.0242(18) 0.0045(14) -0.0037(13) -0.0153(14)
C27 0.147(7) 0.076(4) 0.035(3) -0.010(3) -0.014(4) -0.078(5)
O28 0.0270(16) 0.0248(15) 0.0272(15) -0.0095(12) 0.0034(12) -0.0117(13)
O27 0.0345(18) 0.0381(18) 0.0231(15) 0.0036(13) -0.0024(13) -0.0196(15)
O29 0.064(3) 0.066(2) 0.0275(17) -0.0042(16) 0.0001(16) -0.048(2)
N4 0.030(2) 0.035(2) 0.0211(17) 0.0034(15) -0.0027(15) -0.0169(17)
C11 0.025(2) 0.038(3) 0.030(2) -0.0022(19) 0.0022(18) -0.019(2)
N3 0.085(4) 0.091(4) 0.035(2) -0.036(2) 0.031(2) -0.075(3)
C50 0.022(2) 0.038(3) 0.028(2) -0.0003(19) 0.0011(17) -0.016(2)
C51 0.048(3) 0.041(3) 0.026(2) -0.001(2) 0.001(2) -0.023(2)
C52 0.035(3) 0.034(2) 0.030(2) 0.0037(19) -0.001(2) -0.015(2)
C47 0.058(4) 0.066(4) 0.035(3) -0.014(3) 0.014(2) -0.039(3)
C13 0.037(3) 0.057(3) 0.035(3) -0.020(2) 0.010(2) -0.026(3)
C12 0.038(3) 0.030(3) 0.078(4) 0.009(3) 0.032(3) -0.004(2)
C44 0.0257(18) 0.030(2) 0.0242(18) 0.0045(14) -0.0037(13) -0.0153(14)
C46 0.081(4) 0.074(4) 0.029(3) -0.021(3) 0.026(3) -0.063(4)
C40 0.0257(18) 0.030(2) 0.0242(18) 0.0045(14) -0.0037(13) -0.0153(14)
C28 0.213(10) 0.142(7) 0.042(4) 0.001(4) -0.027(5) -0.147(8)
C29 0.125(7) 0.183(9) 0.046(4) 0.004(5) -0.030(4) -0.104(7)
C53 0.058(6) 0.088(7) 0.045(4) 0.030(4) -0.025(4) -0.036(5)
C49 0.095(8) 0.122(10) 0.038(5) -0.039(5) 0.029(5) -0.092(7)
C37 0.023(3) 0.050(4) 0.031(3) 0.000(3) 0.000(2) -0.013(2)
C43 0.023(3) 0.050(4) 0.031(3) 0.000(3) 0.000(2) -0.013(2)
C39 0.023(3) 0.050(4) 0.031(3) 0.000(3) 0.000(2) -0.013(2)
C54 0.058(6) 0.088(7) 0.045(4) 0.030(4) -0.025(4) -0.036(5)
C48 0.095(8) 0.122(10) 0.038(5) -0.039(5) 0.029(5) -0.092(7)
C38 0.023(3) 0.050(4) 0.031(3) 0.000(3) 0.000(2) -0.013(2)

loop_
_atom_type_symbol
_atom_type_description
_atom_type_scat_dispersion_real
_atom_type_scat_dispersion_imag
_atom_type_scat_source
C C 0.0033 0.0016 'International Tables Vol C Tables 4.2.6.8 and 6.1.1.4'
H H 0.0000 0.0000 'International Tables Vol C Tables 4.2.6.8 and 6.1.1.4'
Cr Cr 0.3209 0.6236 'International Tables Vol C Tables 4.2.6.8 and 6.1.1.4'
Mo Mo -1.6832 0.6857 'International Tables Vol C Tables 4.2.6.8 and 6.1.1.4'
N N 0.0061 0.0033 'International Tables Vol C Tables 4.2.6.8 and 6.1.1.4'
O O 0.0106 0.0060 'International Tables Vol C Tables 4.2.6.8 and 6.1.1.4'

loop_
_citation_id
_citation_doi
_citation_year
1 10.1039/C5CC02947C 2015

loop_
_geom_angle_atom_site_label_1
_geom_angle_atom_site_label_2
_geom_angle_atom_site_label_3
_geom_angle
O3 Cr1 O5 83.35(10)
O3 Cr1 O6 85.66(10)
O4 Cr1 O5 96.30(10)
O4 Cr1 O3 177.49(10)
O4 Cr1 O2 84.55(10)
O4 Cr1 O1 85.08(10)
O4 Cr1 O6 96.84(10)
O2 Cr1 O5 179.13(11)
O2 Cr1 O3 95.80(10)
O2 Cr1 O6 85.60(10)
O1 Cr1 O5 83.42(9)
O1 Cr1 O3 92.41(10)
O1 Cr1 O2 96.45(10)
O1 Cr1 O6 177.33(10)
O6 Cr1 O5 94.51(10)
O5 Mo2 O1 70.99(8)
O16 Mo2 O5 154.18(11)
O16 Mo2 O7 89.82(11)
O16 Mo2 O1 89.54(10)
O16 Mo2 O8 103.72(12)
O7 Mo2 O5 70.07(9)
O7 Mo2 O1 78.01(9)
O15 Mo2 O5 93.50(10)
O15 Mo2 O16 105.86(12)
O15 Mo2 O7 98.93(11)
O15 Mo2 O1 164.37(10)
O15 Mo2 O8 103.39(12)
O8 Mo2 O5 87.77(9)
O8 Mo2 O7 149.39(10)
O8 Mo2 O1 74.83(10)
O13 Mo1 O5 92.10(11)
O13 Mo1 O14 106.46(12)
O13 Mo1 O3 162.83(11)
O13 Mo1 O7 98.32(10)
O13 Mo1 O12 103.18(11)
O5 Mo1 O3 70.80(8)
O14 Mo1 O5 154.67(10)
O14 Mo1 O3 90.35(10)
O14 Mo1 O7 89.88(11)
O14 Mo1 O12 104.05(11)
O7 Mo1 O5 70.10(9)
O7 Mo1 O3 77.80(9)
O12 Mo1 O5 87.80(10)
O12 Mo1 O3 75.32(9)
O12 Mo1 O7 149.65(10)
O20 Mo4 O4 159.95(11)
O20 Mo4 O2 92.44(11)
O20 Mo4 O10 101.27(11)
O20 Mo4 O19 106.17(13)
O20 Mo4 O9 97.40(11)
O4 Mo4 O2 69.95(8)
O10 Mo4 O4 82.79(9)
O10 Mo4 O2 72.01(9)
O10 Mo4 O9 148.48(10)
O19 Mo4 O4 92.51(11)
O19 Mo4 O2 160.51(11)
O19 Mo4 O10 98.12(12)
O19 Mo4 O9 100.77(11)
O9 Mo4 O4 71.43(9)
O9 Mo4 O2 82.09(9)
O21 Mo5 O2 93.99(10)
O21 Mo5 O6 161.25(10)
O21 Mo5 O11 98.41(12)
O21 Mo5 O10 102.05(11)
O21 Mo5 O22 105.34(12)
O2 Mo5 O6 70.18(8)
O11 Mo5 O2 81.41(9)
O11 Mo5 O6 70.03(9)
O10 Mo5 O2 72.31(9)
O10 Mo5 O6 83.11(9)
O10 Mo5 O11 147.53(10)
O22 Mo5 O2 160.26(11)
O22 Mo5 O6 91.40(10)
O22 Mo5 O11 99.33(11)
O22 Mo5 O10 99.22(12)
O4 Mo3 O1 69.30(8)
O8 Mo3 O4 80.68(9)
O8 Mo3 O1 70.60(9)
O18 Mo3 O4 94.94(11)
O18 Mo3 O1 161.12(11)
O18 Mo3 O8 97.32(12)
O18 Mo3 O9 102.70(12)
O9 Mo3 O4 72.74(9)
O9 Mo3 O1 83.00(9)
O9 Mo3 O8 147.78(10)
O17 Mo3 O4 159.06(12)
O17 Mo3 O1 90.54(11)
O17 Mo3 O8 98.38(11)
O17 Mo3 O18 105.90(14)
O17 Mo3 O9 100.04(12)
O24 Mo6 O3 162.17(11)
O24 Mo6 O23 105.67(13)
O24 Mo6 O6 96.34(12)
O24 Mo6 O11 103.22(11)
O24 Mo6 O12 96.94(11)
O23 Mo6 O3 89.28(11)
O23 Mo6 O6 157.92(10)
O23 Mo6 O11 100.29(11)
O23 Mo6 O12 98.77(11)
O6 Mo6 O3 69.36(8)
O11 Mo6 O3 83.10(9)
O11 Mo6 O6 72.50(9)
O11 Mo6 O12 147.22(10)
O12 Mo6 O3 70.70(8)
O12 Mo6 O6 79.87(9)
Cr1 O5 Mo2 102.99(9)
Cr1 O5 Mo1 103.09(10)
Cr1 O5 H5 115.7
Mo2 O5 Mo1 101.57(9)
Mo2 O5 H5 115.7
Mo1 O5 H5 115.7
Cr1 O3 Mo1 102.20(10)
Cr1 O3 Mo6 100.81(9)
Mo1 O3 Mo6 90.15(7)
C2 O3 Cr1 118.8(2)
C2 O3 Mo1 118.22(19)
C2 O3 Mo6 121.40(19)
Cr1 O4 Mo4 102.94(11)
Cr1 O4 Mo3 104.56(10)
Cr1 O4 H4 117.8
Mo4 O4 H4 117.8
Mo3 O4 Mo4 91.94(8)
Mo3 O4 H4 117.8
Cr1 O2 Mo4 102.55(10)
Cr1 O2 Mo5 103.29(10)
Cr1 O2 H2 118.3
Mo4 O2 H2 118.3
Mo5 O2 Mo4 91.77(8)
Mo5 O2 H2 118.3
Mo1 O7 Mo2 112.46(11)
C3 O7 Mo2 120.4(2)
C3 O7 Mo1 120.0(2)
Cr1 O1 Mo2 102.04(9)
Cr1 O1 Mo3 100.98(10)
Mo2 O1 Mo3 90.70(9)
C1 O1 Cr1 118.7(2)
C1 O1 Mo2 117.3(2)
C1 O1 Mo3 122.00(19)
Cr1 O6 Mo5 100.89(10)
Cr1 O6 Mo6 103.99(10)
Cr1 O6 H6 118.6
Mo5 O6 H6 118.6
Mo6 O6 Mo5 91.44(9)
Mo6 O6 H6 118.6
Mo6 O11 Mo5 120.31(13)
Mo5 O10 Mo4 117.98(13)
Mo1 O12 Mo6 119.43(12)
Mo2 O8 Mo3 119.39(13)
Mo3 O9 Mo4 117.38(12)
C18 N1 C10 108.3(3)
C18 N1 C6 108.8(3)
C10 N1 C6 111.2(3)
C14 N1 C18 111.0(3)
C14 N1 C10 109.3(3)
C14 N1 C6 108.2(3)
N1 C18 H18A 108.4
N1 C18 H18B 108.4
H18A C18 H18B 107.5
C19 C18 N1 115.3(3)
C19 C18 H18A 108.4
C19 C18 H18B 108.4
C22 N2 C30 108.5(3)
C22 N2 C26 110.1(3)
C22 N2 C38 101.8(5)
C30 N2 C38 112.7(7)
C26 N2 C30 107.5(3)
C26 N2 C38 115.9(7)
C42 N2 C22 113.9(4)
C42 N2 C30 109.8(4)
C42 N2 C26 106.8(5)
C42 N2 C38 12.6(5)
H20A C20 H20B 107.9
C19 C20 H20A 109.3
C19 C20 H20B 109.3
C21 C20 H20A 109.3
C21 C20 H20B 109.3
C21 C20 C19 111.8(3)
C18 C19 C20 110.4(3)
C18 C19 H19A 109.6
C18 C19 H19B 109.6
C20 C19 H19A 109.6
C20 C19 H19B 109.6
H19A C19 H19B 108.1
N2 C22 H22A 108.2
N2 C22 H22B 108.2
H22A C22 H22B 107.3
C23 C22 N2 116.4(3)
C23 C22 H22A 108.2
C23 C22 H22B 108.2
N1 C10 H10A 108.2
N1 C10 H10B 108.2
H10A C10 H10B 107.4
C11 C10 N1 116.2(3)
C11 C10 H10A 108.2
C11 C10 H10B 108.2
C22 C23 H23A 109.9
C22 C23 H23B 109.9
C22 C23 C24 108.9(3)
H23A C23 H23B 108.3
C24 C23 H23A 109.9
C24 C23 H23B 109.9
H5A C5 H5B 107.2
O25 C5 H5A 107.8
O25 C5 H5B 107.9
O25 C5 C4 117.9(4)
C4 C5 H5A 107.8
C4 C5 H5B 107.8
H8A C8 H8B 107.8
C7 C8 H8A 109.1
C7 C8 H8B 109.1
C9 C8 H8A 109.1
C9 C8 H8B 109.1
C9 C8 C7 112.4(3)
N1 C6 H6A 108.3
N1 C6 H6B 108.3
H6A C6 H6B 107.4
C7 C6 N1 115.9(3)
C7 C6 H6A 108.3
C7 C6 H6B 108.3
C5 O25 H25 109.5
C3 C4 C5 108.9(3)
C3 C4 C2 111.4(3)
C3 C4 C1 110.5(3)
C2 C4 C5 108.3(3)
C2 C4 C1 112.5(3)
C1 C4 C5 105.1(3)
O7 C3 C4 113.3(3)
O7 C3 H3A 108.9
O7 C3 H3B 108.9
C4 C3 H3A 108.9
C4 C3 H3B 108.9
H3A C3 H3B 107.7
H15A C15 H15B 108.1
C14 C15 H15A 109.6
C14 C15 H15B 109.6
C16 C15 H15A 109.6
C16 C15 H15B 109.6
C16 C15 C14 110.5(4)
C23 C24 H24A 108.8
C23 C24 H24B 108.8
H24A C24 H24B 107.7
C25 C24 C23 113.8(4)
C25 C24 H24A 108.8
C25 C24 H24B 108.8
C8 C7 H7A 109.9
C8 C7 H7B 109.9
C6 C7 C8 109.1(3)
C6 C7 H7A 109.9
C6 C7 H7B 109.9
H7A C7 H7B 108.3
N1 C14 H14A 108.4
N1 C14 H14B 108.4
C15 C14 N1 115.4(3)
C15 C14 H14A 108.4
C15 C14 H14B 108.4
H14A C14 H14B 107.5
C20 C21 H21A 109.5
C20 C21 H21B 109.5
C20 C21 H21C 109.5
H21A C21 H21B 109.5
H21A C21 H21C 109.5
H21B C21 H21C 109.5
O3 C2 C4 112.3(3)
O3 C2 H2A 109.1
O3 C2 H2B 109.1
C4 C2 H2A 109.1
C4 C2 H2B 109.1
H2A C2 H2B 107.9
O1 C1 C4 114.1(3)
O1 C1 H1A 108.7
O1 C1 H1B 108.7
C4 C1 H1A 108.7
C4 C1 H1B 108.7
H1A C1 H1B 107.6
N5 C55 H55 116.6
O26 C55 H55 116.6
O26 C55 N5 126.7(5)
C24 C25 H25A 109.5
C24 C25 H25B 109.5
C24 C25 H25C 109.5
H25A C25 H25B 109.5
H25A C25 H25C 109.5
H25B C25 H25C 109.5
N2 C30 H30A 108.3
N2 C30 H30B 108.3
H30A C30 H30B 107.4
C31 C30 N2 115.7(3)
C31 C30 H30A 108.3
C31 C30 H30B 108.3
C8 C9 H9A 109.5
C8 C9 H9B 109.5
C8 C9 H9C 109.5
H9A C9 H9B 109.5
H9A C9 H9C 109.5
H9B C9 H9C 109.5
H33A C33 H33B 109.5
H33A C33 H33C 109.5
H33B C33 H33C 109.5
C32 C33 H33A 109.5
C32 C33 H33B 109.5
C32 C33 H33C 109.5
C55 N5 C56 122.4(4)
C55 N5 C53 121.8(5)
C55 N5 C54 110.2(7)
C56 N5 C53 115.1(5)
C56 N5 C54 109.9(7)
C54 N5 C53 53.6(7)
C15 C16 H16A 108.9
C15 C16 H16B 108.9
H16A C16 H16B 107.7
C17 C16 C15 113.2(4)
C17 C16 H16A 108.9
C17 C16 H16B 108.9
C30 C31 H31A 109.6
C30 C31 H31B 109.6
C30 C31 C32 110.3(3)
H31A C31 H31B 108.1
C32 C31 H31A 109.6
C32 C31 H31B 109.6
C33 C32 C31 112.5(3)
C33 C32 H32A 109.1
C33 C32 H32B 109.1
C31 C32 H32A 109.1
C31 C32 H32B 109.1
H32A C32 H32B 107.8
C16 C17 H17A 109.5
C16 C17 H17B 109.5
C16 C17 H17C 109.5
H17A C17 H17B 109.5
H17A C17 H17C 109.5
H17B C17 H17C 109.5
N2 C26 H26A 108.1
N2 C26 H26B 108.1
H26A C26 H26B 107.3
C27 C26 N2 116.8(4)
C27 C26 H26A 108.1
C27 C26 H26B 108.1
N2 C42 H42A 108.8
N2 C42 H42B 108.8
N2 C42 C45 114.0(5)
H42A C42 H42B 107.7
C45 C42 H42A 108.8
C45 C42 H42B 108.8
N5 C56 H56A 109.5
N5 C56 H56B 109.5
N5 C56 H56C 109.5
H56A C56 H56B 109.5
H56A C56 H56C 109.5
H56B C56 H56C 109.5
C42 C45 H45A 110.0
C42 C45 H45B 110.0
C42 C45 C40 108.5(5)
H45A C45 H45B 108.4
C40 C45 H45A 110.0
C40 C45 H45B 110.0
C26 C27 H27A 109.2
C26 C27 H27B 109.2
C26 C27 C28 112.2(6)
H27A C27 H27B 107.9
C28 C27 H27A 109.2
C28 C27 H27B 109.2
H29D O29 H29E 106(2)
C50 N4 C51 120.7(4)
C50 N4 C52 121.6(4)
C51 N4 C52 117.6(3)
C10 C11 H11A 109.8
C10 C11 H11B 109.8
H11A C11 H11B 108.2
C12 C11 C10 109.5(4)
C12 C11 H11A 109.8
C12 C11 H11B 109.8
C47 N3 C49 112.2(5)
C47 N3 C48 112.3(6)
C46 N3 C47 122.6(4)
C46 N3 C49 122.1(5)
C46 N3 C48 116.1(7)
C49 N3 C48 49.5(7)
O27 C50 N4 124.8(4)
O27 C50 H50 117.6
N4 C50 H50 117.6
N4 C51 H51A 109.5
N4 C51 H51B 109.5
N4 C51 H51C 109.5
H51A C51 H51B 109.5
H51A C51 H51C 109.5
H51B C51 H51C 109.5
N4 C52 H52A 109.5
N4 C52 H52B 109.5
N4 C52 H52C 109.5
H52A C52 H52B 109.5
H52A C52 H52C 109.5
H52B C52 H52C 109.5
N3 C47 H47A 109.5
N3 C47 H47B 109.5
N3 C47 H47C 109.5
H47A C47 H47B 109.5
H47A C47 H47C 109.5
H47B C47 H47C 109.5
H13A C13 H13B 109.5
H13A C13 H13C 109.5
H13B C13 H13C 109.5
C12 C13 H13A 109.5
C12 C13 H13B 109.5
C12 C13 H13C 109.5
C11 C12 H12A 108.0
C11 C12 H12B 108.0
C13 C12 C11 117.2(4)
C13 C12 H12A 108.0
C13 C12 H12B 108.0
H12A C12 H12B 107.3
O28 C46 N3 126.0(5)
O28 C46 H46 117.0
N3 C46 H46 117.0
C45 C40 H40A 109.1
C45 C40 H40B 109.1
C44 C40 C45 112.7(5)
C44 C40 H40A 109.1
C44 C40 H40B 109.1
H40A C40 H40B 107.8
C27 C28 H28A 109.1
C27 C28 H28B 109.1
C27 C28 C29 112.7(5)
H28A C28 H28B 107.8
C29 C28 H28A 109.1
C29 C28 H28B 109.1
C28 C29 H29A 109.5
C28 C29 H29B 109.5
C28 C29 H29C 109.5
H29A C29 H29B 109.5
H29A C29 H29C 109.5
H29B C29 H29C 109.5
N5 C53 H53A 109.5
N5 C53 H53B 109.5
N5 C53 H53C 109.5
N3 C49 H49A 109.5
N3 C49 H49B 109.5
N3 C49 H49C 109.5
H37A C37 H37B 109.5
H37A C37 H37C 109.5
H37B C37 H37C 109.5
C43 C37 H37A 109.5
C43 C37 H37B 109.5
C43 C37 H37C 109.5
C37 C43 H43A 108.9
C37 C43 H43B 108.9
H43A C43 H43B 107.7
C39 C43 C37 113.4(9)
C39 C43 H43A 108.9
C39 C43 H43B 108.9
C43 C39 H39A 108.7
C43 C39 H39B 108.7
C43 C39 C38 114.2(8)
H39A C39 H39B 107.6
C38 C39 H39A 108.7
C38 C39 H39B 108.7
N5 C54 H54A 109.5
N5 C54 H54B 109.5
N5 C54 H54C 109.5
H54A C54 H54B 109.5
H54A C54 H54C 109.5
H54B C54 H54C 109.5
N3 C48 H48A 109.5
N3 C48 H48B 109.5
N3 C48 H48C 109.5
H48A C48 H48B 109.5
H48A C48 H48C 109.5
H48B C48 H48C 109.5
N2 C38 H38A 107.6
N2 C38 H38B 107.6
C39 C38 N2 118.8(9)
C39 C38 H38A 107.6
C39 C38 H38B 107.6
H38A C38 H38B 107.0

loop_
_geom_bond_atom_site_label_1
_geom_bond_atom_site_label_2
_geom_bond_distance
Cr1 O5 1.992(2)
Cr1 O3 1.971(2)
Cr1 O4 1.962(2)
Cr1 O2 1.969(2)
Cr1 O1 1.965(2)
Cr1 O6 1.976(2)
Mo2 O5 2.242(2)
Mo2 O16 1.706(2)
Mo2 O7 2.100(3)
Mo2 O1 2.293(2)
Mo2 O15 1.699(2)
Mo2 O8 1.862(3)
Mo1 O13 1.705(3)
Mo1 O5 2.252(2)
Mo1 O14 1.711(3)
Mo1 O3 2.296(2)
Mo1 O7 2.087(2)
Mo1 O12 1.864(2)
Mo4 O20 1.709(3)
Mo4 O4 2.304(2)
Mo4 O2 2.309(2)
Mo4 O10 1.932(2)
Mo4 O19 1.709(3)
Mo4 O9 1.957(2)
Mo5 O21 1.698(2)
Mo5 O2 2.299(2)
Mo5 O6 2.362(2)
Mo5 O11 1.967(2)
Mo5 O10 1.928(3)
Mo5 O22 1.703(2)
Mo3 O4 2.285(2)
Mo3 O1 2.383(2)
Mo3 O8 1.991(2)
Mo3 O18 1.703(3)
Mo3 O9 1.905(2)
Mo3 O17 1.702(3)
Mo6 O3 2.404(2)
Mo6 O24 1.699(2)
Mo6 O23 1.712(3)
Mo6 O6 2.309(2)
Mo6 O11 1.889(2)
Mo6 O12 1.990(2)
O5 H5 0.9800
O3 C2 1.447(4)
O4 H4 0.9800
O2 H2 0.9800
O7 C3 1.443(4)
O1 C1 1.437(4)
O6 H6 0.9800
N1 C18 1.524(4)
N1 C10 1.525(5)
N1 C6 1.526(4)
N1 C14 1.518(4)
C18 H18A 0.9700
C18 H18B 0.9700
C18 C19 1.516(5)
N2 C22 1.517(5)
N2 C30 1.535(5)
N2 C26 1.523(5)
N2 C42 1.479(8)
N2 C38 1.562(12)
C20 H20A 0.9700
C20 H20B 0.9700
C20 C19 1.527(5)
C20 C21 1.520(5)
C19 H19A 0.9700
C19 H19B 0.9700
C22 H22A 0.9700
C22 H22B 0.9700
C22 C23 1.508(5)
C10 H10A 0.9700
C10 H10B 0.9700
C10 C11 1.519(5)
C23 H23A 0.9700
C23 H23B 0.9700
C23 C24 1.530(6)
C5 H5A 0.9700
C5 H5B 0.9700
C5 O25 1.519(6)
C5 C4 1.551(5)
C8 H8A 0.9700
C8 H8B 0.9700
C8 C7 1.534(5)
C8 C9 1.515(5)
C6 H6A 0.9700
C6 H6B 0.9700
C6 C7 1.518(5)
O25 H25 0.8200
C4 C3 1.533(5)
C4 C2 1.535(5)
C4 C1 1.536(5)
C3 H3A 0.9700
C3 H3B 0.9700
C15 H15A 0.9700
C15 H15B 0.9700
C15 C14 1.515(5)
C15 C16 1.514(5)
C24 H24A 0.9700
C24 H24B 0.9700
C24 C25 1.488(6)
C7 H7A 0.9700
C7 H7B 0.9700
C14 H14A 0.9700
C14 H14B 0.9700
C21 H21A 0.9600
C21 H21B 0.9600
C21 H21C 0.9600
C2 H2A 0.9700
C2 H2B 0.9700
C1 H1A 0.9700
C1 H1B 0.9700
C55 H55 0.9300
C55 N5 1.329(6)
C55 O26 1.217(6)
C25 H25A 0.9600
C25 H25B 0.9600
C25 H25C 0.9600
C30 H30A 0.9700
C30 H30B 0.9700
C30 C31 1.504(5)
C9 H9A 0.9600
C9 H9B 0.9600
C9 H9C 0.9600
C33 H33A 0.9600
C33 H33B 0.9600
C33 H33C 0.9600
C33 C32 1.519(6)
N5 C56 1.427(6)
N5 C53 1.543(9)
N5 C54 1.469(15)
C16 H16A 0.9700
C16 H16B 0.9700
C16 C17 1.508(7)
C31 H31A 0.9700
C31 H31B 0.9700
C31 C32 1.530(5)
C32 H32A 0.9700
C32 H32B 0.9700
C17 H17A 0.9600
C17 H17B 0.9600
C17 H17C 0.9600
C26 H26A 0.9700
C26 H26B 0.9700
C26 C27 1.501(8)
C42 H42A 0.9700
C42 H42B 0.9700
C42 C45 1.529(2)
C56 H56A 0.9600
C56 H56B 0.9600
C56 H56C 0.9600
C45 H45A 0.9700
C45 H45B 0.9700
C45 C40 1.530(2)
C27 H27A 0.9700
C27 H27B 0.9700
C27 C28 1.513(7)
O28 C46 1.192(5)
O27 C50 1.244(5)
O29 H29D 0.858(10)
O29 H29E 0.855(10)
N4 C50 1.318(5)
N4 C51 1.460(5)
N4 C52 1.467(5)
C11 H11A 0.9700
C11 H11B 0.9700
C11 C12 1.506(6)
N3 C47 1.406(6)
N3 C46 1.339(6)
N3 C49 1.520(9)
N3 C48 1.591(17)
C50 H50 0.9300
C51 H51A 0.9600
C51 H51B 0.9600
C51 H51C 0.9600
C52 H52A 0.9600
C52 H52B 0.9600
C52 H52C 0.9600
C47 H47A 0.9600
C47 H47B 0.9600
C47 H47C 0.9600
C13 H13A 0.9600
C13 H13B 0.9600
C13 H13C 0.9600
C13 C12 1.479(6)
C12 H12A 0.9700
C12 H12B 0.9700
C44 H44A 0.9600
C44 H44B 0.9600
C44 H44C 0.9600
C44 C40 1.528(2)
C46 H46 0.9300
C40 H40A 0.9700
C40 H40B 0.9700
C28 H28A 0.9700
C28 H28B 0.9700
C28 C29 1.514(10)
C29 H29A 0.9600
C29 H29B 0.9600
C29 H29C 0.9600
C53 H53A 0.9600
C53 H53B 0.9600
C53 H53C 0.9600
C49 H49A 0.9600
C49 H49B 0.9600
C49 H49C 0.9600
C37 H37A 0.9600
C37 H37B 0.9600
C37 H37C 0.9600
C37 C43 1.530(2)
C43 H43A 0.9700
C43 H43B 0.9700
C43 C39 1.529(2)
C39 H39A 0.9700
C39 H39B 0.9700
C39 C38 1.530(2)
C54 H54A 0.9600
C54 H54B 0.9600
C54 H54C 0.9600
C48 H48A 0.9600
C48 H48B 0.9600
C48 H48C 0.9600
C38 H38A 0.9700
C38 H38B 0.9700

loop_
_geom_torsion_atom_site_label_1
_geom_torsion_atom_site_label_2
_geom_torsion_atom_site_label_3
_geom_torsion_atom_site_label_4
_geom_torsion
Cr1 O3 C2 C4 -59.0(3)
Cr1 O1 C1 C4 57.0(4)
Mo2 O7 C3 C4 73.9(3)
Mo2 O1 C1 C4 -66.4(3)
Mo1 O3 C2 C4 65.7(3)
Mo1 O7 C3 C4 -74.5(3)
Mo3 O1 C1 C4 -176.2(2)
Mo6 O3 C2 C4 175.1(2)
O13 Mo1 O5 Cr1 172.87(11)
O13 Mo1 O5 Mo2 -80.68(11)
O13 Mo1 O3 Cr1 -0.1(4)
O13 Mo1 O3 Mo6 101.0(3)
O13 Mo1 O3 C2 -132.7(4)
O13 Mo1 O7 Mo2 69.45(14)
O13 Mo1 O7 C3 -139.8(2)
O13 Mo1 O12 Mo6 178.33(14)
O5 Cr1 O3 Mo1 -5.93(9)
O5 Cr1 O3 Mo6 -98.45(9)
O5 Cr1 O3 C2 126.3(2)
O5 Cr1 O4 Mo4 179.50(9)
O5 Cr1 O4 Mo3 -85.01(11)
O5 Cr1 O2 Mo4 166(36)
O5 Cr1 O2 Mo5 -99(7)
O5 Cr1 O1 Mo2 5.92(10)
O5 Cr1 O1 Mo3 99.02(10)
O5 Cr1 O1 C1 -124.7(2)
O5 Cr1 O6 Mo5 -179.21(10)
O5 Cr1 O6 Mo6 86.53(10)
O5 Mo2 O7 Mo1 19.87(10)
O5 Mo2 O7 C3 -130.7(2)
O5 Mo2 O1 Cr1 -5.53(9)
O5 Mo2 O1 Mo3 -106.92(9)
O5 Mo2 O1 C1 126.0(2)
O5 Mo2 O8 Mo3 90.31(13)
O5 Mo1 O3 Cr1 5.51(8)
O5 Mo1 O3 Mo6 106.61(9)
O5 Mo1 O3 C2 -127.0(2)
O5 Mo1 O7 Mo2 -19.78(10)
O5 Mo1 O7 C3 130.9(2)
O5 Mo1 O12 Mo6 -90.03(14)
O21 Mo5 O2 Cr1 171.23(12)
O21 Mo5 O2 Mo4 -85.44(11)
O21 Mo5 O6 Cr1 -35.2(4)
O21 Mo5 O6 Mo6 69.3(3)
O21 Mo5 O11 Mo6 173.46(14)
O21 Mo5 O10 Mo4 68.57(15)
O14 Mo1 O5 Cr1 -49.4(3)
O14 Mo1 O5 Mo2 57.1(3)
O14 Mo1 O3 Cr1 168.25(11)
O14 Mo1 O3 Mo6 -90.66(10)
O14 Mo1 O3 C2 35.7(2)
O14 Mo1 O7 Mo2 176.07(13)
O14 Mo1 O7 C3 -33.2(2)
O14 Mo1 O12 Mo6 67.31(16)
O20 Mo4 O4 Cr1 30.4(3)
O20 Mo4 O4 Mo3 -75.0(3)
O20 Mo4 O2 Cr1 -170.84(11)
O20 Mo4 O2 Mo5 85.13(10)
O20 Mo4 O10 Mo5 -67.15(16)
O20 Mo4 O9 Mo3 -174.44(14)
O16 Mo2 O5 Cr1 48.4(3)
O16 Mo2 O5 Mo1 -58.1(3)
O16 Mo2 O7 Mo1 -176.66(13)
O16 Mo2 O7 C3 32.8(2)
O16 Mo2 O1 Cr1 -168.26(13)
O16 Mo2 O1 Mo3 90.35(11)
O16 Mo2 O1 C1 -36.7(2)
O16 Mo2 O8 Mo3 -66.30(15)
O3 Cr1 O5 Mo2 -99.30(10)
O3 Cr1 O5 Mo1 6.07(9)
O3 Cr1 O4 Mo4 -99(2)
O3 Cr1 O4 Mo3 -3(2)
O3 Cr1 O2 Mo4 178.22(9)
O3 Cr1 O2 Mo5 -86.90(10)
O3 Cr1 O1 Mo2 88.94(10)
O3 Cr1 O1 Mo3 -177.96(9)
O3 Cr1 O1 C1 -41.7(2)
O3 Cr1 O6 Mo5 97.83(10)
O3 Cr1 O6 Mo6 3.57(10)
O3 Mo1 O5 Cr1 -5.47(8)
O3 Mo1 O5 Mo2 100.98(10)
O3 Mo1 O7 Mo2 -93.54(11)
O3 Mo1 O7 C3 57.2(2)
O3 Mo1 O12 Mo6 -19.30(12)
O3 Mo6 O6 Cr1 -3.12(9)
O3 Mo6 O6 Mo5 -104.71(9)
O3 Mo6 O11 Mo5 92.46(13)
O3 Mo6 O12 Mo1 18.88(12)
O4 Cr1 O5 Mo2 78.20(11)
O4 Cr1 O5 Mo1 -176.43(9)
O4 Cr1 O3 Mo1 -88(2)
O4 Cr1 O3 Mo6 180(100)
O4 Cr1 O3 C2 44(2)
O4 Cr1 O2 Mo4 0.71(9)
O4 Cr1 O2 Mo5 95.59(10)
O4 Cr1 O1 Mo2 -91.01(11)
O4 Cr1 O1 Mo3 2.09(10)
O4 Cr1 O1 C1 138.3(2)
O4 Cr1 O6 Mo5 -82.30(10)
O4 Cr1 O6 Mo6 -176.56(10)
O4 Mo4 O2 Cr1 -0.64(9)
O4 Mo4 O2 Mo5 -104.68(9)
O4 Mo4 O10 Mo5 92.95(14)
O4 Mo4 O9 Mo3 22.69(12)
O4 Mo3 O1 Cr1 -1.91(9)
O4 Mo3 O1 Mo2 100.50(9)
O4 Mo3 O1 C1 -136.2(2)
O4 Mo3 O8 Mo2 -90.32(14)
O4 Mo3 O9 Mo4 -22.72(12)
O2 Cr1 O5 Mo2 -88(7)
O2 Cr1 O5 Mo1 18(7)
O2 Cr1 O3 Mo1 174.25(9)
O2 Cr1 O3 Mo6 81.73(10)
O2 Cr1 O3 C2 -53.6(2)
O2 Cr1 O4 Mo4 -0.72(9)
O2 Cr1 O4 Mo3 94.77(11)
O2 Cr1 O1 Mo2 -174.95(10)
O2 Cr1 O1 Mo3 -81.85(10)
O2 Cr1 O1 C1 54.4(2)
O2 Cr1 O6 Mo5 1.66(10)
O2 Cr1 O6 Mo6 -92.59(11)
O2 Mo4 O4 Cr1 0.65(9)
O2 Mo4 O4 Mo3 -104.78(9)
O2 Mo4 O10 Mo5 21.75(12)
O2 Mo4 O9 Mo3 94.12(13)
O2 Mo5 O6 Cr1 -1.51(9)
O2 Mo5 O6 Mo6 103.03(9)
O2 Mo5 O11 Mo6 -93.74(13)
O2 Mo5 O10 Mo4 -21.81(12)
O7 Mo2 O5 Cr1 89.23(11)
O7 Mo2 O5 Mo1 -17.29(9)
O7 Mo2 O1 Cr1 -78.35(11)
O7 Mo2 O1 Mo3 -179.74(9)
O7 Mo2 O1 C1 53.2(2)
O7 Mo2 O8 Mo3 47.7(3)
O7 Mo1 O5 Cr1 -89.05(11)
O7 Mo1 O5 Mo2 17.40(9)
O7 Mo1 O3 Cr1 78.45(10)
O7 Mo1 O3 Mo6 179.54(10)
O7 Mo1 O3 C2 -54.1(2)
O7 Mo1 O12 Mo6 -47.7(3)
O24 Mo6 O3 Cr1 41.3(4)
O24 Mo6 O3 Mo1 -61.1(4)
O24 Mo6 O3 C2 175.1(4)
O24 Mo6 O6 Cr1 -172.12(12)
O24 Mo6 O6 Mo5 86.29(11)
O24 Mo6 O11 Mo5 -70.59(16)
O24 Mo6 O12 Mo1 -174.35(15)
O1 Cr1 O5 Mo2 -6.08(10)
O1 Cr1 O5 Mo1 99.28(11)
O1 Cr1 O3 Mo1 -89.01(10)
O1 Cr1 O3 Mo6 178.47(9)
O1 Cr1 O3 C2 43.2(2)
O1 Cr1 O4 Mo4 -97.70(10)
O1 Cr1 O4 Mo3 -2.21(10)
O1 Cr1 O2 Mo4 85.12(10)
O1 Cr1 O2 Mo5 180.00(10)
O1 Cr1 O6 Mo5 142(2)
O1 Cr1 O6 Mo6 48(2)
O1 Mo2 O5 Cr1 5.48(9)
O1 Mo2 O5 Mo1 -101.05(10)
O1 Mo2 O7 Mo1 93.78(11)
O1 Mo2 O7 C3 -56.8(2)
O1 Mo2 O8 Mo3 19.41(12)
O1 Mo3 O4 Cr1 1.94(9)
O1 Mo3 O4 Mo4 105.85(10)
O1 Mo3 O8 Mo2 -19.10(11)
O1 Mo3 O9 Mo4 -93.16(13)
O23 Mo6 O3 Cr1 -171.22(11)
O23 Mo6 O3 Mo1 86.33(10)
O23 Mo6 O3 C2 -37.4(2)
O23 Mo6 O6 Cr1 12.2(3)
O23 Mo6 O6 Mo5 -89.4(3)
O23 Mo6 O11 Mo5 -179.54(14)
O23 Mo6 O12 Mo1 -67.25(16)
O6 Cr1 O5 Mo2 175.61(10)
O6 Cr1 O5 Mo1 -79.03(10)
O6 Cr1 O3 Mo1 89.13(10)
O6 Cr1 O3 Mo6 -3.39(9)
O6 Cr1 O3 C2 -138.7(2)
O6 Cr1 O4 Mo4 84.17(10)
O6 Cr1 O4 Mo3 179.66(10)
O6 Cr1 O2 Mo4 -96.60(10)
O6 Cr1 O2 Mo5 -1.73(10)
O6 Cr1 O1 Mo2 45(2)
O6 Cr1 O1 Mo3 138(2)
O6 Cr1 O1 C1 -86(2)
O6 Mo5 O2 Cr1 1.53(9)
O6 Mo5 O2 Mo4 104.87(9)
O6 Mo5 O11 Mo6 -21.79(11)
O6 Mo5 O10 Mo4 -93.15(13)
O6 Mo6 O3 Cr1 3.09(9)
O6 Mo6 O3 Mo1 -99.37(9)
O6 Mo6 O3 C2 136.9(2)
O6 Mo6 O11 Mo5 21.98(11)
O6 Mo6 O12 Mo1 90.41(14)
O15 Mo2 O5 Cr1 -172.53(12)
O15 Mo2 O5 Mo1 80.94(12)
O15 Mo2 O7 Mo1 -70.63(13)
O15 Mo2 O7 C3 138.8(2)
O15 Mo2 O1 Cr1 1.9(5)
O15 Mo2 O1 Mo3 -99.5(4)
O15 Mo2 O1 C1 133.4(4)
O15 Mo2 O8 Mo3 -176.62(13)
O11 Mo5 O2 Cr1 73.31(11)
O11 Mo5 O2 Mo4 176.64(10)
O11 Mo5 O6 Cr1 -89.34(11)
O11 Mo5 O6 Mo6 15.20(8)
O11 Mo5 O10 Mo4 -59.3(2)
O11 Mo6 O3 Cr1 -70.76(11)
O11 Mo6 O3 Mo1 -173.22(10)
O11 Mo6 O3 C2 63.0(2)
O11 Mo6 O6 Cr1 85.98(11)
O11 Mo6 O6 Mo5 -15.62(8)
O11 Mo6 O12 Mo1 57.7(3)
O10 Mo4 O4 Cr1 -72.78(11)
O10 Mo4 O4 Mo3 -178.21(10)
O10 Mo4 O2 Cr1 88.10(11)
O10 Mo4 O2 Mo5 -15.94(9)
O10 Mo4 O9 Mo3 59.5(3)
O10 Mo5 O2 Cr1 -87.39(12)
O10 Mo5 O2 Mo4 15.95(9)
O10 Mo5 O6 Cr1 72.12(11)
O10 Mo5 O6 Mo6 176.66(9)
O10 Mo5 O11 Mo6 -57.8(2)
O19 Mo4 O4 Cr1 -170.66(12)
O19 Mo4 O4 Mo3 83.92(11)
O19 Mo4 O2 Cr1 26.3(3)
O19 Mo4 O2 Mo5 -77.8(3)
O19 Mo4 O10 Mo5 -175.53(14)
O19 Mo4 O9 Mo3 -66.34(16)
O12 Mo1 O5 Cr1 69.75(11)
O12 Mo1 O5 Mo2 176.20(10)
O12 Mo1 O3 Cr1 -87.30(11)
O12 Mo1 O3 Mo6 13.79(9)
O12 Mo1 O3 C2 140.1(2)
O12 Mo1 O7 Mo2 -65.4(2)
O12 Mo1 O7 C3 85.3(3)
O12 Mo6 O3 Cr1 89.23(11)
O12 Mo6 O3 Mo1 -13.22(9)
O12 Mo6 O3 C2 -137.0(2)
O12 Mo6 O6 Cr1 -76.18(11)
O12 Mo6 O6 Mo5 -177.77(9)
O12 Mo6 O11 Mo5 55.8(2)
O8 Mo2 O5 Cr1 -69.24(11)
O8 Mo2 O5 Mo1 -175.77(10)
O8 Mo2 O7 Mo1 65.9(2)
O8 Mo2 O7 C3 -84.7(3)
O8 Mo2 O1 Cr1 87.38(12)
O8 Mo2 O1 Mo3 -14.00(8)
O8 Mo2 O1 C1 -141.1(2)
O8 Mo3 O4 Cr1 74.61(11)
O8 Mo3 O4 Mo4 178.52(10)
O8 Mo3 O1 Cr1 -89.02(11)
O8 Mo3 O1 Mo2 13.39(8)
O8 Mo3 O1 C1 136.6(2)
O8 Mo3 O9 Mo4 -58.5(3)
O22 Mo5 O2 Cr1 -20.4(4)
O22 Mo5 O2 Mo4 83.0(3)
O22 Mo5 O6 Cr1 171.25(12)
O22 Mo5 O6 Mo6 -84.21(11)
O22 Mo5 O11 Mo6 66.29(15)
O22 Mo5 O10 Mo4 176.55(14)
O18 Mo3 O4 Cr1 171.24(12)
O18 Mo3 O4 Mo4 -84.85(11)
O18 Mo3 O1 Cr1 -36.8(4)
O18 Mo3 O1 Mo2 65.6(3)
O18 Mo3 O1 C1 -171.1(3)
O18 Mo3 O8 Mo2 175.84(14)
O18 Mo3 O9 Mo4 68.56(16)
O9 Mo4 O4 Cr1 88.82(12)
O9 Mo4 O4 Mo3 -16.61(9)
O9 Mo4 O2 Cr1 -73.70(11)
O9 Mo4 O2 Mo5 -177.73(10)
O9 Mo4 O10 Mo5 58.0(3)
O9 Mo3 O4 Cr1 -86.97(12)
O9 Mo3 O4 Mo4 16.94(9)
O9 Mo3 O1 Cr1 72.23(11)
O9 Mo3 O1 Mo2 174.64(9)
O9 Mo3 O1 C1 -62.1(2)
O9 Mo3 O8 Mo2 -55.9(3)
O17 Mo3 O4 Cr1 -14.5(3)
O17 Mo3 O4 Mo4 89.4(3)
O17 Mo3 O1 Cr1 172.28(12)
O17 Mo3 O1 Mo2 -85.31(10)
O17 Mo3 O1 C1 37.9(2)
O17 Mo3 O8 Mo2 68.50(16)
O17 Mo3 O9 Mo4 177.54(14)
N1 C18 C19 C20 175.3(3)
N1 C10 C11 C12 -179.3(4)
N1 C6 C7 C8 173.4(3)
C18 N1 C10 C11 -169.6(3)
C18 N1 C6 C7 65.2(4)
C18 N1 C14 C15 54.7(4)
N2 C22 C23 C24 -179.2(3)
N2 C30 C31 C32 -173.6(3)
N2 C26 C27 C28 176.3(4)
N2 C42 C45 C40 171.3(6)
C22 N2 C30 C31 -67.0(4)
C22 N2 C26 C27 -53.4(5)
C22 N2 C42 C45 167.0(5)
C22 N2 C38 C39 -179.6(12)
C22 C23 C24 C25 -174.3(4)
C10 N1 C18 C19 -67.6(4)
C10 N1 C6 C7 -54.0(4)
C10 N1 C14 C15 174.2(3)
C10 C11 C12 C13 -175.8(4)
C5 C4 C3 O7 -177.4(3)
C5 C4 C2 O3 179.3(3)
C5 C4 C1 O1 179.1(3)
C6 N1 C18 C19 171.4(3)
C6 N1 C10 C11 -50.0(4)
C6 N1 C14 C15 -64.6(4)
O25 C5 C4 C3 -67.6(5)
O25 C5 C4 C2 53.7(5)
O25 C5 C4 C1 174.1(4)
C3 C4 C2 O3 -60.9(4)
C3 C4 C1 O1 61.8(4)
C14 N1 C18 C19 52.5(4)
C14 N1 C10 C11 69.3(4)
C14 N1 C6 C7 -174.0(3)
C14 C15 C16 C17 175.4(4)
C21 C20 C19 C18 177.8(3)
C2 C4 C3 O7 63.3(4)
C2 C4 C1 O1 -63.3(4)
C1 C4 C3 O7 -62.5(4)
C1 C4 C2 O3 63.7(4)
C30 N2 C22 C23 -172.2(3)
C30 N2 C26 C27 64.6(5)
C30 N2 C42 C45 45.1(7)
C30 N2 C38 C39 64.4(14)
C30 C31 C32 C33 -177.7(4)
C9 C8 C7 C6 -178.9(3)
C16 C15 C14 N1 -173.9(3)
C26 N2 C22 C23 -54.8(5)
C26 N2 C30 C31 174.0(4)
C26 N2 C42 C45 -71.2(7)
C26 N2 C38 C39 -60.1(15)
C26 C27 C28 C29 -68.5(8)
C42 N2 C22 C23 65.1(6)
C42 N2 C30 C31 58.1(5)
C42 N2 C26 C27 -177.6(5)
C42 N2 C38 C39 -15(3)
C42 C45 C40 C44 66.8(7)
O26 C55 N5 C56 -174.7(6)
O26 C55 N5 C53 15.7(9)
O26 C55 N5 C54 -43.2(10)
C51 N4 C50 O27 0.1(6)
C52 N4 C50 O27 177.5(4)
C47 N3 C46 O28 -1.6(10)
C49 N3 C46 O28 157.0(8)
C37 C43 C39 C38 -170.9(12)
C43 C39 C38 N2 -156.2(12)
C48 N3 C46 O28 -146.1(9)
C38 N2 C22 C23 68.8(8)
C38 N2 C30 C31 45.0(6)
C38 N2 C26 C27 -168.3(7)
C38 N2 C42 C45 150(5)
